data_4347448
loop_
_publ_author_name
'Ghosh, Tamal Kanti'
'Dutta, Ranjan'
'Ghosh, Pradyut'

_publ_section_title
;
 Unusual Recognition and Separation of Hydrated Metal Sulfates
 [M2(\m-SO4)2(H2O)n, M = Zn(II), Cd(II), Co(II), Mn(II)] by a Ditopic
 Receptor.
;
_journal_issue 7
_journal_name_full 'Inorganic chemistry'
_journal_page_first 3640
_journal_page_last 3652
_journal_paper_doi 10.1021/acs.inorgchem.6b00176
_journal_volume 55
_journal_year 2016
_chemical_formula_sum 'C42 H78 Cd2 N10 O18 S4'
_chemical_formula_weight 1364.18
_space_group_IT_number 14
_space_group_name_Hall '-P 2yn'
_space_group_name_H-M_alt 'P 1 21/n 1'
_symmetry_cell_setting monoclinic
_symmetry_space_group_name_H-M 'P 1 21/n 1'
_atom_sites_solution_hydrogens geom
_atom_sites_solution_primary direct
_atom_sites_solution_secondary difmap
_audit_creation_method SHELXL-97
_cell_angle_alpha 90.00
_cell_angle_beta 104.037(2)
_cell_angle_gamma 90.00
_cell_formula_units_Z 2
_cell_length_a 16.1563(12)
_cell_length_b 11.0458(8)
_cell_length_c 16.3922(12)
_cell_measurement_reflns_used 9173
_cell_measurement_temperature 150(2)
_cell_measurement_theta_max 31.22
_cell_measurement_theta_min 2.24
_cell_volume 2838.0(4)
_computing_cell_refinement 'Bruker SAINT'
_computing_data_collection 'Bruker APEX2'
_computing_data_reduction 'Bruker SAINT'
_computing_molecular_graphics 'Mercury 3.2'
_computing_publication_material 'ORTEP 3V.2'
_computing_structure_refinement 'SHELXL-97 (Sheldrick, 2008)'
_computing_structure_solution 'SHELXS-97 (Sheldrick, 2008)'
_diffrn_ambient_temperature 150(2)
_diffrn_measured_fraction_theta_full 0.999
_diffrn_measured_fraction_theta_max 0.999
_diffrn_measurement_device_type 'Bruker APEX-II CCD'
_diffrn_measurement_method '\f and \w scans'
_diffrn_radiation_monochromator graphite
_diffrn_radiation_source 'fine-focus sealed tube'
_diffrn_radiation_type MoK\a
_diffrn_radiation_wavelength 0.71073
_diffrn_reflns_av_R_equivalents 0.0226
_diffrn_reflns_av_sigmaI/netI 0.0145
_diffrn_reflns_limit_h_max 19
_diffrn_reflns_limit_h_min -19
_diffrn_reflns_limit_k_max 13
_diffrn_reflns_limit_k_min -12
_diffrn_reflns_limit_l_max 19
_diffrn_reflns_limit_l_min -18
_diffrn_reflns_number 32918
_diffrn_reflns_theta_full 25.00
_diffrn_reflns_theta_max 25.00
_diffrn_reflns_theta_min 1.59
_exptl_absorpt_coefficient_mu 0.973
_exptl_absorpt_correction_T_max 0.8922
_exptl_absorpt_correction_T_min 0.7861
_exptl_absorpt_correction_type multi-scan
_exptl_absorpt_process_details SADABS
_exptl_crystal_colour Colourless
_exptl_crystal_density_diffrn 1.596
_exptl_crystal_density_method 'not measured'
_exptl_crystal_description Block
_exptl_crystal_F_000 1408
_exptl_crystal_size_max 0.26
_exptl_crystal_size_mid 0.16
_exptl_crystal_size_min 0.12
_refine_diff_density_max 0.350
_refine_diff_density_min -0.280
_refine_diff_density_rms 0.074
_refine_ls_extinction_coef 0.00277(15)
_refine_ls_extinction_expression Fc^*^=kFc[1+0.001xFc^2^\l^3^/sin(2\q)]^-1/4^
_refine_ls_extinction_method SHELXL
_refine_ls_goodness_of_fit_ref 1.090
_refine_ls_hydrogen_treatment mixed
_refine_ls_matrix_type full
_refine_ls_number_parameters 381
_refine_ls_number_reflns 4993
_refine_ls_number_restraints 0
_refine_ls_restrained_S_all 1.090
_refine_ls_R_factor_all 0.0198
_refine_ls_R_factor_gt 0.0190
_refine_ls_shift/su_max 0.005
_refine_ls_shift/su_mean 0.000
_refine_ls_structure_factor_coef Fsqd
_refine_ls_weighting_details 'calc w=1/[\s^2^(Fo^2^)+(0.0278P)^2^+1.6432P] where P=(Fo^2^+2Fc^2^)/3'
_refine_ls_weighting_scheme calc
_refine_ls_wR_factor_gt 0.0510
_refine_ls_wR_factor_ref 0.0515
_reflns_number_gt 4808
_reflns_number_total 4993
_reflns_threshold_expression >2sigma(I)
_cod_data_source_file ic6b00176_si_002.cif
_cod_data_source_block Complex2
_cod_depositor_comments
;
The following automatic conversions were performed:

data item '_symmetry_cell_setting' value 'Monoclinic' was changed to
'monoclinic' in accordance with the
/home/saulius/struct/COD-crude-data/automatic-downloads/DataCite-retrospective/ACS/depositions/lib/dictionaries/cif_core.dic
dictionary named 'cif_core.dic' version 2.4.2 last updated on
2011-04-26.

Automatic conversion script
Id: cif_fix_values 6909 2019-04-08 15:41:33Z antanas 
;
_cod_original_sg_symbol_H-M P2(1)/n
_cod_database_code 4347448

loop_
_symmetry_equiv_pos_as_xyz
'x, y, z'
'-x+1/2, y+1/2, -z+1/2'
'-x, -y, -z'
'x-1/2, -y-1/2, z-1/2'

loop_
_atom_site_label
_atom_site_type_symbol
_atom_site_fract_x
_atom_site_fract_y
_atom_site_fract_z
_atom_site_U_iso_or_equiv
_atom_site_adp_type
_atom_site_occupancy
_atom_site_symmetry_multiplicity
_atom_site_calc_flag
_atom_site_refinement_flags
Cd1 Cd 0.615052(7) 0.119285(10) 0.572874(7) 0.01318(6) Uani 1 1 d .
S1 S 0.58916(2) -0.14235(4) 0.45269(3) 0.01357(9) Uani 1 1 d .
O3 O 0.60024(7) -0.20091(11) 0.53574(7) 0.0192(3) Uani 1 1 d .
O2 O 0.58862(8) -0.00878(11) 0.46245(7) 0.0201(3) Uani 1 1 d .
O1 O 0.61359(8) -0.04215(12) 0.66100(8) 0.0190(3) Uani 1 1 d .
O4 O 0.65913(7) -0.17853(11) 0.41547(8) 0.0207(3) Uani 1 1 d .
N3 N 0.60331(9) 0.28337(13) 0.48199(9) 0.0173(3) Uani 1 1 d .
O5 O 0.50738(7) -0.18049(11) 0.39632(7) 0.0187(3) Uani 1 1 d .
N1 N 0.76273(9) 0.10644(12) 0.59049(9) 0.0159(3) Uani 1 1 d .
N2 N 0.67910(8) 0.29645(12) 0.65445(8) 0.0141(3) Uani 1 1 d .
C7 C 0.62247(11) 0.39507(15) 0.61305(11) 0.0174(4) Uani 1 1 d .
H7A H 0.6468 0.4723 0.6347 0.021 Uiso 1 1 calc R
H7B H 0.5674 0.3873 0.6265 0.021 Uiso 1 1 calc R
C8 C 0.61010(10) 0.39280(15) 0.51849(11) 0.0169(4) Uani 1 1 d .
C5 C 0.81079(10) 0.19892(15) 0.62824(10) 0.0155(3) Uani 1 1 d .
C12 C 0.59332(11) 0.27678(17) 0.39832(11) 0.0231(4) Uani 1 1 d .
H12 H 0.5877 0.2011 0.3727 0.028 Uiso 1 1 calc R
C4 C 0.89925(11) 0.19327(17) 0.64893(12) 0.0223(4) Uani 1 1 d .
H4 H 0.9317 0.2573 0.6766 0.027 Uiso 1 1 calc R
C13 C 0.67933(11) 0.29251(16) 0.74487(10) 0.0187(3) Uani 1 1 d .
H13A H 0.6209 0.2882 0.7502 0.022 Uiso 1 1 calc R
H13B H 0.7041 0.3669 0.7715 0.022 Uiso 1 1 calc R
C9 C 0.60603(11) 0.49903(16) 0.47255(12) 0.0236(4) Uani 1 1 d .
H9 H 0.6091 0.5740 0.4989 0.028 Uiso 1 1 calc R
C1 C 0.80147(11) 0.00747(16) 0.57007(11) 0.0207(4) Uani 1 1 d .
H1 H 0.7679 -0.0562 0.5434 0.025 Uiso 1 1 calc R
C14 C 0.72912(11) 0.18528(16) 0.79074(10) 0.0194(4) Uani 1 1 d .
H14A H 0.7001 0.1107 0.7695 0.023 Uiso 1 1 calc R
H14B H 0.7854 0.1834 0.7797 0.023 Uiso 1 1 calc R
C11 C 0.59109(13) 0.37839(18) 0.34920(12) 0.0289(4) Uani 1 1 d .
H11 H 0.5855 0.3713 0.2916 0.035 Uiso 1 1 calc R
O6 O 0.60984(8) 0.10543(12) 0.87724(8) 0.0280(3) Uani 1 1 d .
N4 N 0.73734(10) 0.19304(14) 0.88073(9) 0.0202(3) Uani 1 1 d .
C15 C 0.67336(10) 0.16078(15) 0.91677(11) 0.0175(3) Uani 1 1 d .
C10 C 0.59726(12) 0.49085(18) 0.38679(13) 0.0298(4) Uani 1 1 d .
H10 H 0.5955 0.5606 0.3546 0.036 Uiso 1 1 calc R
N5 N 0.68496(9) 0.19617(14) 0.99807(9) 0.0194(3) Uani 1 1 d .
C16 C 0.63725(11) 0.14755(17) 1.05691(11) 0.0204(4) Uani 1 1 d .
C19 C 0.54253(12) 0.1747(2) 1.02666(13) 0.0311(4) Uani 1 1 d .
H19A H 0.5344 0.2603 1.0181 0.047 Uiso 1 1 calc R
H19B H 0.5136 0.1479 1.0681 0.047 Uiso 1 1 calc R
H19C H 0.5198 0.1330 0.9747 0.047 Uiso 1 1 calc R
C18 C 0.67292(13) 0.21085(19) 1.14065(12) 0.0296(4) Uani 1 1 d .
H18A H 0.7327 0.1935 1.1597 0.044 Uiso 1 1 calc R
H18B H 0.6437 0.1822 1.1814 0.044 Uiso 1 1 calc R
H18C H 0.6648 0.2966 1.1336 0.044 Uiso 1 1 calc R
C17 C 0.65178(13) 0.01106(18) 1.06729(13) 0.0300(4) Uani 1 1 d .
H17A H 0.6311 -0.0281 1.0140 0.045 Uiso 1 1 calc R
H17B H 0.6217 -0.0196 1.1068 0.045 Uiso 1 1 calc R
H17C H 0.7117 -0.0048 1.0876 0.045 Uiso 1 1 calc R
S2 S 0.11270(3) 0.88733(4) 0.64065(3) 0.02769(12) Uani 1 1 d .
O8 O 0.50480(10) 0.95143(12) 0.76429(9) 0.0245(3) Uani 1 1 d .
C6 C 0.76632(10) 0.31461(15) 0.64315(11) 0.0163(3) Uani 1 1 d .
H6A H 0.8004 0.3542 0.6928 0.020 Uiso 1 1 calc R
H6B H 0.7634 0.3685 0.5958 0.020 Uiso 1 1 calc R
C3 C 0.93828(11) 0.09070(18) 0.62758(13) 0.0272(4) Uani 1 1 d .
H3 H 0.9975 0.0853 0.6405 0.033 Uiso 1 1 calc R
C2 C 0.88889(11) -0.00364(17) 0.58699(12) 0.0250(4) Uani 1 1 d .
H2 H 0.9140 -0.0729 0.5715 0.030 Uiso 1 1 calc R
O9 O 0.33368(11) 0.02073(19) 0.71462(12) 0.0506(5) Uani 1 1 d .
C20 C 0.19278(15) 0.7941(2) 0.61572(15) 0.0410(5) Uani 1 1 d .
H20A H 0.2302 0.8428 0.5919 0.061 Uiso 1 1 calc R
H20B H 0.1664 0.7335 0.5758 0.061 Uiso 1 1 calc R
H20C H 0.2250 0.7555 0.6659 0.061 Uiso 1 1 calc R
C21 C 0.06743(15) 0.7805(2) 0.69870(14) 0.0393(5) Uani 1 1 d .
H21A H 0.1113 0.7488 0.7440 0.059 Uiso 1 1 calc R
H21B H 0.0419 0.7155 0.6623 0.059 Uiso 1 1 calc R
H21C H 0.0247 0.8196 0.7211 0.059 Uiso 1 1 calc R
O7 O 0.15762(9) 0.97861(13) 0.70309(10) 0.0384(4) Uani 1 1 d .
H3O H 0.4576(17) 0.971(2) 0.7519(15) 0.032(7) Uiso 1 1 d .
H2O H 0.6028(16) -0.096(2) 0.6303(17) 0.038(7) Uiso 1 1 d .
H4O H 0.5291(15) 1.000(2) 0.7955(15) 0.033(7) Uiso 1 1 d .
H1O H 0.5725(17) -0.041(2) 0.6852(16) 0.043(7) Uiso 1 1 d .
H6O H 0.3292(19) 0.061(3) 0.677(2) 0.056(9) Uiso 1 1 d .
H5O H 0.286(2) 0.009(3) 0.7192(18) 0.058(9) Uiso 1 1 d .
H1N H 0.7324(14) 0.2259(19) 1.0208(13) 0.022(5) Uiso 1 1 d .
H2N H 0.7772(13) 0.2285(18) 0.9083(12) 0.016(5) Uiso 1 1 d .

loop_
_atom_site_aniso_label
_atom_site_aniso_U_11
_atom_site_aniso_U_22
_atom_site_aniso_U_33
_atom_site_aniso_U_23
_atom_site_aniso_U_13
_atom_site_aniso_U_12
Cd1 0.01164(8) 0.01202(8) 0.01540(8) -0.00035(4) 0.00238(5) -0.00029(4)
S1 0.01161(19) 0.01315(19) 0.0154(2) -0.00089(15) 0.00229(15) 0.00123(14)
O3 0.0213(6) 0.0175(6) 0.0185(6) 0.0015(5) 0.0045(5) 0.0028(5)
O2 0.0265(6) 0.0147(6) 0.0177(6) -0.0018(5) 0.0028(5) 0.0001(5)
O1 0.0205(6) 0.0183(6) 0.0182(6) -0.0003(5) 0.0048(5) -0.0002(5)
O4 0.0148(6) 0.0250(7) 0.0228(6) 0.0004(5) 0.0057(5) 0.0039(5)
N3 0.0161(7) 0.0180(7) 0.0168(7) 0.0003(6) 0.0020(6) -0.0001(6)
O5 0.0127(5) 0.0218(6) 0.0202(6) -0.0050(5) 0.0015(5) -0.0003(5)
N1 0.0137(7) 0.0163(7) 0.0175(7) -0.0012(5) 0.0034(6) -0.0006(5)
N2 0.0122(6) 0.0160(7) 0.0141(7) 0.0001(5) 0.0030(5) 0.0008(5)
C7 0.0187(8) 0.0135(8) 0.0192(9) -0.0020(6) 0.0028(7) 0.0020(6)
C8 0.0118(8) 0.0167(8) 0.0213(9) 0.0019(7) 0.0025(7) 0.0006(6)
C5 0.0161(8) 0.0179(8) 0.0133(8) 0.0005(6) 0.0050(6) -0.0012(6)
C12 0.0231(9) 0.0264(10) 0.0190(9) -0.0004(7) 0.0035(7) -0.0008(7)
C4 0.0144(8) 0.0250(9) 0.0269(10) -0.0054(7) 0.0037(7) -0.0038(7)
C13 0.0199(8) 0.0216(9) 0.0144(8) -0.0032(7) 0.0042(7) 0.0006(7)
C9 0.0213(9) 0.0172(9) 0.0304(10) 0.0037(7) 0.0024(7) 0.0004(7)
C1 0.0191(8) 0.0179(9) 0.0244(9) -0.0036(7) 0.0040(7) -0.0015(7)
C14 0.0209(8) 0.0233(9) 0.0139(8) -0.0012(7) 0.0043(7) 0.0004(7)
C11 0.0290(10) 0.0394(12) 0.0172(10) 0.0073(8) 0.0034(8) 0.0004(8)
O6 0.0219(7) 0.0393(8) 0.0212(7) -0.0072(6) 0.0018(5) -0.0116(6)
N4 0.0168(7) 0.0292(8) 0.0133(7) -0.0018(6) 0.0008(6) -0.0061(6)
C15 0.0164(8) 0.0181(8) 0.0168(9) 0.0008(7) 0.0016(7) -0.0010(7)
C10 0.0285(10) 0.0275(10) 0.0314(11) 0.0155(8) 0.0037(8) 0.0003(8)
N5 0.0172(7) 0.0247(8) 0.0158(7) -0.0011(6) 0.0033(6) -0.0089(6)
C16 0.0189(8) 0.0238(9) 0.0188(9) 0.0014(7) 0.0056(7) -0.0060(7)
C19 0.0208(9) 0.0458(13) 0.0290(11) 0.0051(9) 0.0105(8) 0.0010(9)
C18 0.0338(10) 0.0373(11) 0.0194(9) -0.0016(8) 0.0099(8) -0.0117(9)
C17 0.0333(10) 0.0264(10) 0.0315(11) 0.0047(8) 0.0102(8) -0.0061(8)
S2 0.0259(2) 0.0268(3) 0.0307(3) 0.00071(19) 0.0072(2) 0.00349(18)
O8 0.0240(7) 0.0240(7) 0.0246(7) -0.0037(6) 0.0043(6) -0.0013(6)
C6 0.0145(8) 0.0167(8) 0.0177(8) -0.0016(6) 0.0039(6) -0.0035(6)
C3 0.0128(8) 0.0314(10) 0.0367(11) -0.0049(9) 0.0048(8) 0.0013(7)
C2 0.0199(9) 0.0231(9) 0.0327(10) -0.0042(8) 0.0076(8) 0.0044(7)
O9 0.0270(9) 0.0762(13) 0.0465(11) 0.0356(10) 0.0045(7) -0.0061(8)
C20 0.0476(13) 0.0340(12) 0.0460(13) -0.0089(10) 0.0202(11) 0.0077(10)
C21 0.0406(12) 0.0412(12) 0.0348(12) -0.0038(10) 0.0069(9) -0.0168(10)
O7 0.0378(8) 0.0290(8) 0.0552(10) -0.0138(7) 0.0245(7) -0.0075(6)

loop_
_atom_type_symbol
_atom_type_description
_atom_type_scat_dispersion_real
_atom_type_scat_dispersion_imag
_atom_type_scat_source
C C 0.0033 0.0016 'International Tables Vol C Tables 4.2.6.8 and 6.1.1.4'
H H 0.0000 0.0000 'International Tables Vol C Tables 4.2.6.8 and 6.1.1.4'
N N 0.0061 0.0033 'International Tables Vol C Tables 4.2.6.8 and 6.1.1.4'
O O 0.0106 0.0060 'International Tables Vol C Tables 4.2.6.8 and 6.1.1.4'
S S 0.1246 0.1234 'International Tables Vol C Tables 4.2.6.8 and 6.1.1.4'
Cd Cd -0.8075 1.2024 'International Tables Vol C Tables 4.2.6.8 and 6.1.1.4'

loop_
_geom_angle_atom_site_label_1
_geom_angle_atom_site_label_2
_geom_angle_atom_site_label_3
_geom_angle
_geom_angle_site_symmetry_1
_geom_angle_site_symmetry_3
O2 Cd1 O5 111.18(4) . 3_656
O2 Cd1 O1 89.37(5) . .
O5 Cd1 O1 87.06(5) 3_656 .
O2 Cd1 N3 90.26(5) . .
O5 Cd1 N3 88.29(5) 3_656 .
O1 Cd1 N3 174.85(5) . .
O2 Cd1 N1 92.87(5) . .
O5 Cd1 N1 155.93(5) 3_656 .
O1 Cd1 N1 92.35(5) . .
N3 Cd1 N1 92.79(5) . .
O2 Cd1 N2 155.61(4) . .
O5 Cd1 N2 85.17(4) 3_656 .
O1 Cd1 N2 110.09(5) . .
N3 Cd1 N2 71.66(5) . .
N1 Cd1 N2 72.43(5) . .
O4 S1 O5 108.96(7) . .
O4 S1 O3 109.33(7) . .
O5 S1 O3 109.95(7) . .
O4 S1 O2 109.97(7) . .
O5 S1 O2 108.84(7) . .
O3 S1 O2 109.77(7) . .
S1 O2 Cd1 134.84(7) . .
C8 N3 C12 118.74(15) . .
C8 N3 Cd1 115.57(11) . .
C12 N3 Cd1 125.66(12) . .
S1 O5 Cd1 118.23(7) . 3_656
C5 N1 C1 118.89(14) . .
C5 N1 Cd1 118.06(11) . .
C1 N1 Cd1 122.87(11) . .
C7 N2 C6 110.19(13) . .
C7 N2 C13 109.40(13) . .
C6 N2 C13 110.97(12) . .
C7 N2 Cd1 101.86(9) . .
C6 N2 Cd1 109.19(9) . .
C13 N2 Cd1 114.85(10) . .
N2 C7 C8 111.79(13) . .
N3 C8 C9 122.14(17) . .
N3 C8 C7 116.60(14) . .
C9 C8 C7 121.26(15) . .
N1 C5 C4 121.69(15) . .
N1 C5 C6 118.25(14) . .
C4 C5 C6 119.94(15) . .
N3 C12 C11 122.18(18) . .
C3 C4 C5 118.75(16) . .
N2 C13 C14 112.91(13) . .
C10 C9 C8 118.49(17) . .
N1 C1 C2 122.69(16) . .
N4 C14 C13 111.28(14) . .
C12 C11 C10 118.95(18) . .
C15 N4 C14 122.38(15) . .
O6 C15 N4 121.71(16) . .
O6 C15 N5 123.86(16) . .
N4 C15 N5 114.42(15) . .
C11 C10 C9 119.47(17) . .
C15 N5 C16 124.59(15) . .
N5 C16 C19 111.07(15) . .
N5 C16 C18 106.19(14) . .
C19 C16 C18 109.53(16) . .
N5 C16 C17 109.97(15) . .
C19 C16 C17 110.25(16) . .
C18 C16 C17 109.75(16) . .
O7 S2 C20 106.80(10) . .
O7 S2 C21 105.99(10) . .
C20 S2 C21 98.92(12) . .
N2 C6 C5 114.17(13) . .
C2 C3 C4 119.64(16) . .
C1 C2 C3 118.30(17) . .

loop_
_geom_bond_atom_site_label_1
_geom_bond_atom_site_label_2
_geom_bond_distance
_geom_bond_site_symmetry_2
Cd1 O2 2.2550(12) .
Cd1 O5 2.2605(11) 3_656
Cd1 O1 2.2987(12) .
Cd1 N3 2.3245(14) .
Cd1 N1 2.3371(14) .
Cd1 N2 2.4530(13) .
S1 O4 1.4644(12) .
S1 O5 1.4781(11) .
S1 O3 1.4783(12) .
S1 O2 1.4843(12) .
N3 C8 1.341(2) .
N3 C12 1.344(2) .
O5 Cd1 2.2605(11) 3_656
N1 C5 1.340(2) .
N1 C1 1.342(2) .
N2 C7 1.478(2) .
N2 C6 1.479(2) .
N2 C13 1.482(2) .
C7 C8 1.514(3) .
C8 C9 1.387(2) .
C5 C4 1.388(2) .
C5 C6 1.515(2) .
C12 C11 1.377(3) .
C4 C3 1.382(3) .
C13 C14 1.524(2) .
C9 C10 1.381(3) .
C1 C2 1.377(2) .
C14 N4 1.451(2) .
C11 C10 1.379(3) .
O6 C15 1.235(2) .
N4 C15 1.357(2) .
C15 N5 1.357(2) .
N5 C16 1.474(2) .
C16 C19 1.520(2) .
C16 C18 1.524(3) .
C16 C17 1.529(3) .
S2 O7 1.4935(15) .
S2 C20 1.777(2) .
S2 C21 1.780(2) .
C3 C2 1.381(3) .
